data_4088692
loop_
_publ_author_name
'Tanaka, Naoki'
'Shoji, Yoshiaki'
'Fukushima, Takanori'

_publ_section_title
;
 Convenient Route to Monocarba-closo-dodecaborate Anions
;
_journal_issue 11
_journal_name_full Organometallics
_journal_page_first 2022
_journal_paper_doi 10.1021/acs.organomet.6b00309
_journal_volume 35
_journal_year 2016
_chemical_formula_sum 'C4 H24 B9 N'
_chemical_formula_weight 183.53
_space_group_crystal_system monoclinic
_space_group_IT_number 4
_space_group_name_Hall 'P 2yb'
_space_group_name_H-M_alt 'P 1 21 1'
_atom_sites_solution_hydrogens mixed
_audit_creation_method SHELXL-2014/6
_cell_angle_alpha 90
_cell_angle_beta 100.2780(10)
_cell_angle_gamma 90
_cell_formula_units_Z 2
_cell_length_a 6.4166(5)
_cell_length_b 10.3935(8)
_cell_length_c 9.5956(7)
_cell_measurement_reflns_used 4531
_cell_measurement_temperature 90
_cell_measurement_theta_max 29.18
_cell_measurement_theta_min 2.91
_cell_volume 629.67(8)
_computing_cell_refinement 'APEX2 (Bruker AXS, 2006)'
_computing_data_collection 'APEX2 (Bruker AXS, 2006)'
_computing_data_reduction 'SAINT (Bruker AXS, 2004)'
_computing_molecular_graphics 'XSHELL (Bruker AXS,2002)'
_computing_publication_material 'XCIF (Bruker AXS, 2001)'
_computing_structure_refinement 'SHELXL-2014 (Sheldrick, 2014)'
_computing_structure_solution 'SHELXT (Sheldrick, 2014)'
_diffrn_ambient_temperature 90
_diffrn_detector_area_resol_mean 8.333
_diffrn_measured_fraction_theta_full 0.976
_diffrn_measured_fraction_theta_max 0.998
_diffrn_measurement_device_type 'Bruker APEXII CCD area detector'
_diffrn_measurement_method 'phi and omega scans'
_diffrn_radiation_monochromator 'Bruker Helios multilayer confocal mirror'
_diffrn_radiation_source 'Bruker TXS fine-focus rotating anode'
_diffrn_radiation_type MoK\a
_diffrn_radiation_wavelength 0.71073
_diffrn_reflns_av_R_equivalents 0.0115
_diffrn_reflns_av_unetI/netI 0.0152
_diffrn_reflns_Laue_measured_fraction_full 0.976
_diffrn_reflns_Laue_measured_fraction_max 0.998
_diffrn_reflns_limit_h_max 7
_diffrn_reflns_limit_h_min -7
_diffrn_reflns_limit_k_max 12
_diffrn_reflns_limit_k_min -12
_diffrn_reflns_limit_l_max 10
_diffrn_reflns_limit_l_min -11
_diffrn_reflns_number 4578
_diffrn_reflns_point_group_measured_fraction_full 0.968
_diffrn_reflns_point_group_measured_fraction_max 0.991
_diffrn_reflns_theta_full 25.242
_diffrn_reflns_theta_max 25.026
_diffrn_reflns_theta_min 2.157
_exptl_absorpt_coefficient_mu 0.044
_exptl_absorpt_correction_T_max 0.995
_exptl_absorpt_correction_T_min 0.957
_exptl_absorpt_correction_type multi-scan
_exptl_absorpt_process_details
;
SADABS Sheldrick 1996
;
_exptl_crystal_colour colorless
_exptl_crystal_density_diffrn 0.968
_exptl_crystal_description block
_exptl_crystal_F_000 200
_exptl_crystal_size_max 0.220
_exptl_crystal_size_mid 0.180
_exptl_crystal_size_min 0.110
_refine_diff_density_max 0.138
_refine_diff_density_min -0.116
_refine_diff_density_rms 0.027
_refine_ls_abs_structure_details
;
 Flack x determined using 998 quotients [(I+)-(I-)]/[(I+)+(I-)]
 (Parsons, Flack and Wagner, Acta Cryst. B69 (2013) 249-259).
;
_refine_ls_abs_structure_Flack 0.5(4)
_refine_ls_extinction_method none
_refine_ls_goodness_of_fit_ref 1.084
_refine_ls_hydrogen_treatment mixed
_refine_ls_matrix_type full
_refine_ls_number_parameters 190
_refine_ls_number_reflns 2208
_refine_ls_number_restraints 1
_refine_ls_restrained_S_all 1.084
_refine_ls_R_factor_all 0.0306
_refine_ls_R_factor_gt 0.0301
_refine_ls_shift/su_max 0.000
_refine_ls_shift/su_mean 0.000
_refine_ls_structure_factor_coef Fsqd
_refine_ls_weighting_details 'w=1/[\s^2^(Fo^2^)+(0.0587P)^2^+0.0565P] where P=(Fo^2^+2Fc^2^)/3'
_refine_ls_weighting_scheme calc
_refine_ls_wR_factor_gt 0.0850
_refine_ls_wR_factor_ref 0.0857
_reflns_Friedel_coverage 0.873
_reflns_Friedel_fraction_full 0.959
_reflns_Friedel_fraction_max 0.984
_reflns_number_gt 2175
_reflns_number_total 2208
_reflns_threshold_expression 'I > 2\s(I)'
_cod_data_source_file om6b00309_si_002.cif
_cod_data_source_block arachno_Me3NH
_cod_original_sg_symbol_H-M 'P 21'
_cod_database_code 4088692
_shelx_space_group_comment
;
The symmetry employed for this shelxl refinement is uniquely defined
by the following loop, which should always be used as a source of
symmetry information in preference to the above space-group names.
They are only intended as comments.
;
_shelx_estimated_absorpt_t_min 0.990
_shelx_estimated_absorpt_t_max 0.995
_shelxl_version_number 2014/6

loop_
_space_group_symop_operation_xyz
'x, y, z'
'-x, y+1/2, -z'

loop_
_atom_site_label
_atom_site_type_symbol
_atom_site_fract_x
_atom_site_fract_y
_atom_site_fract_z
_atom_site_U_iso_or_equiv
_atom_site_adp_type
_atom_site_occupancy
_atom_site_site_symmetry_order
_atom_site_calc_flag
_atom_site_refinement_flags_posn
_atom_site_refinement_flags_adp
B1 B 0.4927(4) 0.66201(19) 0.2793(2) 0.0284(5) Uani 1 1 d . .
B2 B 0.3378(3) 0.58811(18) 0.1282(2) 0.0266(4) Uani 1 1 d . .
B3 B 0.4891(3) 0.4604(2) 0.0742(2) 0.0282(5) Uani 1 1 d . .
B4 B 0.2791(3) 0.55679(18) 0.2958(2) 0.0216(4) Uani 1 1 d . .
B5 B 0.2764(3) 0.42960(19) 0.16645(19) 0.0196(4) Uani 1 1 d . .
B6 B 0.5134(3) 0.54273(17) 0.42605(18) 0.0174(4) Uani 1 1 d . .
B7 B 0.3925(3) 0.40375(18) 0.34734(18) 0.0179(4) Uani 1 1 d . .
B8 B 0.5095(3) 0.3359(2) 0.2147(2) 0.0236(4) Uani 1 1 d . .
B9 B 0.6664(3) 0.39406(19) 0.38950(19) 0.0223(4) Uani 1 1 d . .
C1 C 0.5981(3) 0.6064(2) 0.13722(19) 0.0361(5) Uani 1 1 d . .
C2 C 1.0360(3) 0.6152(2) 0.6627(2) 0.0373(5) Uani 1 1 d . .
H2A H 0.9288 0.6833 0.6533 0.056 Uiso 1 1 calc R U
H2B H 1.0956 0.6104 0.5756 0.056 Uiso 1 1 calc R U
H2C H 1.1491 0.6346 0.7429 0.056 Uiso 1 1 calc R U
C3 C 1.0926(3) 0.3842(2) 0.6948(3) 0.0423(6) Uani 1 1 d . .
H3A H 1.2067 0.3976 0.7762 0.063 Uiso 1 1 calc R U
H3B H 1.1522 0.3823 0.6076 0.063 Uiso 1 1 calc R U
H3C H 1.0219 0.3022 0.7058 0.063 Uiso 1 1 calc R U
C4 C 0.8372(3) 0.4953(3) 0.8142(2) 0.0486(6) Uani 1 1 d . .
H4A H 0.9452 0.5137 0.8977 0.073 Uiso 1 1 calc R U
H4B H 0.7705 0.4123 0.8265 0.073 Uiso 1 1 calc R U
H4C H 0.7295 0.5632 0.8027 0.073 Uiso 1 1 calc R U
N1 N 0.9373(2) 0.49047(14) 0.68716(14) 0.0180(3) Uani 1 1 d . .
H2 H 0.725(4) 0.572(2) 0.190(3) 0.040(6) Uiso 1 1 d . .
H5 H 0.473(4) 0.442(3) -0.035(3) 0.040(6) Uiso 1 1 d . .
H3 H 0.483(4) 0.767(3) 0.293(3) 0.042(7) Uiso 1 1 d . .
H1 H 0.620(5) 0.664(3) 0.066(4) 0.068(9) Uiso 1 1 d . .
H4 H 0.247(4) 0.651(2) 0.050(3) 0.037(6) Uiso 1 1 d . .
H6 H 0.632(4) 0.615(3) 0.381(3) 0.038(6) Uiso 1 1 d . .
H7 H 0.621(4) 0.388(3) 0.146(3) 0.044(7) Uiso 1 1 d . .
H8 H 0.131(4) 0.591(2) 0.320(2) 0.035(6) Uiso 1 1 d . .
H9 H 0.132(3) 0.386(2) 0.118(2) 0.032(5) Uiso 1 1 d . .
H10 H 0.501(3) 0.575(2) 0.535(2) 0.024(5) Uiso 1 1 d . .
H11 H 0.317(3) 0.343(2) 0.411(2) 0.026(5) Uiso 1 1 d . .
H12 H 0.495(4) 0.240(2) 0.185(2) 0.032(6) Uiso 1 1 d . .
H14 H 0.718(3) 0.320(2) 0.480(2) 0.032(6) Uiso 1 1 d . .
H13 H 0.801(4) 0.437(3) 0.353(3) 0.042(6) Uiso 1 1 d . .
H15 H 0.841(3) 0.478(2) 0.616(2) 0.020(5) Uiso 1 1 d . .

loop_
_atom_site_aniso_label
_atom_site_aniso_U_11
_atom_site_aniso_U_22
_atom_site_aniso_U_33
_atom_site_aniso_U_23
_atom_site_aniso_U_13
_atom_site_aniso_U_12
B1 0.0381(11) 0.0201(9) 0.0213(10) 0.0049(7) -0.0100(8) -0.0100(8)
B2 0.0313(10) 0.0235(10) 0.0204(9) 0.0060(8) -0.0078(7) -0.0089(8)
B3 0.0268(9) 0.0443(13) 0.0132(9) -0.0008(8) 0.0025(7) -0.0109(9)
B4 0.0197(9) 0.0213(8) 0.0219(9) -0.0010(7) -0.0011(7) 0.0007(7)
B5 0.0193(8) 0.0220(9) 0.0159(8) 0.0001(7) -0.0009(6) -0.0063(7)
B6 0.0195(8) 0.0182(8) 0.0137(8) 0.0005(7) 0.0006(7) -0.0011(6)
B7 0.0204(8) 0.0178(8) 0.0150(8) 0.0007(7) 0.0018(6) -0.0035(7)
B8 0.0256(9) 0.0251(10) 0.0189(9) -0.0061(7) 0.0004(7) 0.0006(8)
B9 0.0242(9) 0.0242(9) 0.0168(8) -0.0044(7) -0.0008(7) 0.0031(8)
C1 0.0400(11) 0.0492(12) 0.0165(8) 0.0105(8) -0.0023(8) -0.0269(10)
C2 0.0381(10) 0.0273(9) 0.0440(11) 0.0077(9) 0.0001(9) -0.0063(8)
C3 0.0380(11) 0.0261(10) 0.0543(13) -0.0107(9) -0.0148(10) 0.0113(9)
C4 0.0264(9) 0.0982(18) 0.0218(9) 0.0039(11) 0.0057(7) -0.0060(12)
N1 0.0147(6) 0.0220(7) 0.0154(7) -0.0005(5) -0.0019(5) -0.0002(5)

loop_
_atom_type_symbol
_atom_type_description
_atom_type_scat_dispersion_real
_atom_type_scat_dispersion_imag
_atom_type_scat_source
C C 0.0033 0.0016 'International Tables Vol C Tables 4.2.6.8 and 6.1.1.4'
H H 0.0000 0.0000 'International Tables Vol C Tables 4.2.6.8 and 6.1.1.4'
B B 0.0013 0.0007 'International Tables Vol C Tables 4.2.6.8 and 6.1.1.4'
N N 0.0061 0.0033 'International Tables Vol C Tables 4.2.6.8 and 6.1.1.4'

loop_
_geom_angle_atom_site_label_1
_geom_angle_atom_site_label_2
_geom_angle_atom_site_label_3
_geom_angle
C1 B1 B2 56.80(12)
C1 B1 B4 106.31(14)
B2 B1 B4 58.73(11)
C1 B1 B6 112.91(15)
B2 B1 B6 106.43(13)
B4 B1 B6 58.45(10)
C1 B1 H3 117.8(13)
B2 B1 H3 119.4(13)
B4 B1 H3 122.3(13)
B6 B1 H3 124.3(13)
C1 B1 H6 98.9(11)
B2 B1 H6 131.3(12)
B4 B1 H6 97.9(11)
B6 B1 H6 39.8(11)
H3 B1 H6 109.3(18)
C1 B2 B4 110.60(14)
C1 B2 B5 110.97(15)
B4 B2 B5 62.44(10)
C1 B2 B3 60.39(13)
B4 B2 B3 110.37(13)
B5 B2 B3 60.79(11)
C1 B2 B1 59.98(12)
B4 B2 B1 60.72(11)
B5 B2 B1 110.47(13)
B3 B2 B1 107.77(15)
C1 B2 H4 112.1(12)
B4 B2 H4 125.0(12)
B5 B2 H4 126.9(12)
B3 B2 H4 120.1(13)
B1 B2 H4 117.3(13)
C1 B3 B2 56.73(12)
C1 B3 B5 106.31(14)
B2 B3 B5 58.84(11)
C1 B3 B8 112.68(13)
B2 B3 B8 106.33(13)
B5 B3 B8 58.39(10)
C1 B3 H5 118.0(14)
B2 B3 H5 117.8(13)
B5 B3 H5 120.9(13)
B8 B3 H5 125.2(14)
C1 B3 H7 98.2(13)
B2 B3 H7 130.2(12)
B5 B3 H7 97.2(11)
B8 B3 H7 39.2(11)
H5 B3 H7 112.0(18)
B2 B4 B6 111.57(13)
B2 B4 B7 106.09(13)
B6 B4 B7 58.69(10)
B2 B4 B1 60.55(11)
B6 B4 B1 63.03(10)
B7 B4 B1 106.84(13)
B2 B4 B5 58.81(10)
B6 B4 B5 108.94(13)
B7 B4 B5 59.48(10)
B1 B4 B5 107.47(14)
B2 B4 H8 118.5(12)
B6 B4 H8 123.0(12)
B7 B4 H8 124.7(12)
B1 B4 H8 122.5(12)
B5 B4 H8 119.1(12)
B2 B5 B8 111.15(13)
B2 B5 B3 60.38(12)
B8 B5 B3 62.86(11)
B2 B5 B7 106.01(12)
B8 B5 B7 58.49(10)
B3 B5 B7 106.63(12)
B2 B5 B4 58.75(11)
B8 B5 B4 108.50(12)
B3 B5 B4 107.14(13)
B7 B5 B4 59.44(10)
B2 B5 H9 121.5(13)
B8 B5 H9 120.6(13)
B3 B5 H9 123.1(12)
B7 B5 H9 122.8(12)
B4 B5 H9 120.8(12)
B7 B6 B4 60.68(10)
B7 B6 B1 104.91(12)
B4 B6 B1 58.52(10)
B7 B6 B9 56.68(10)
B4 B6 B9 109.70(12)
B1 B6 B9 111.83(13)
B7 B6 H6 128.4(12)
B4 B6 H6 101.8(11)
B1 B6 H6 43.7(11)
B9 B6 H6 93.5(13)
B7 B6 H10 123.8(11)
B4 B6 H10 116.1(11)
B1 B6 H10 119.9(11)
B9 B6 H10 123.1(11)
H6 B6 H10 107.6(16)
B9 B7 B8 66.14(11)
B9 B7 B6 66.04(10)
B8 B7 B6 115.85(13)
B9 B7 B4 117.60(13)
B8 B7 B4 111.56(13)
B6 B7 B4 60.63(10)
B9 B7 B5 117.77(13)
B8 B7 B5 60.55(10)
B6 B7 B5 111.88(13)
B4 B7 B5 61.08(10)
B9 B7 H11 112.2(11)
B8 B7 H11 118.7(12)
B6 B7 H11 117.4(12)
B4 B7 H11 119.5(11)
B5 B7 H11 120.0(11)
B7 B8 B5 60.95(10)
B7 B8 B3 105.36(14)
B5 B8 B3 58.75(11)
B7 B8 B9 56.82(10)
B5 B8 B9 110.19(13)
B3 B8 B9 112.19(13)
B7 B8 H7 127.0(14)
B5 B8 H7 99.5(12)
B3 B8 H7 41.2(12)
B9 B8 H7 94.0(12)
B7 B8 H12 123.9(12)
B5 B8 H12 115.1(13)
B3 B8 H12 118.9(12)
B9 B8 H12 123.8(13)
H7 B8 H12 109.0(18)
B7 B9 B8 57.05(10)
B7 B9 B6 57.28(10)
B8 B9 B6 102.31(12)
B7 B9 H14 110.7(11)
B8 B9 H14 119.1(11)
B6 B9 H14 119.2(11)
B7 B9 H13 137.0(13)
B8 B9 H13 99.8(13)
B6 B9 H13 101.0(14)
H14 B9 H13 112.3(17)
B2 C1 B1 63.22(12)
B2 C1 B3 62.88(12)
B1 C1 B3 112.19(13)
B2 C1 H2 137.8(15)
B1 C1 H2 97.1(15)
B3 C1 H2 96.4(15)
B2 C1 H1 108.4(19)
B1 C1 H1 119(2)
B3 C1 H1 114(2)
H2 C1 H1 114(2)
N1 C2 H2A 109.5
N1 C2 H2B 109.5
H2A C2 H2B 109.5
N1 C2 H2C 109.5
H2A C2 H2C 109.5
H2B C2 H2C 109.5
N1 C3 H3A 109.5
N1 C3 H3B 109.5
H3A C3 H3B 109.5
N1 C3 H3C 109.5
H3A C3 H3C 109.5
H3B C3 H3C 109.5
N1 C4 H4A 109.5
N1 C4 H4B 109.5
H4A C4 H4B 109.5
N1 C4 H4C 109.5
H4A C4 H4C 109.5
H4B C4 H4C 109.5
C4 N1 C2 111.26(18)
C4 N1 C3 111.87(18)
C2 N1 C3 110.98(15)
C4 N1 H15 107.7(13)
C2 N1 H15 106.1(14)
C3 N1 H15 108.7(14)

loop_
_geom_bond_atom_site_label_1
_geom_bond_atom_site_label_2
_geom_bond_distance
B1 C1 1.726(3)
B1 B2 1.779(3)
B1 B4 1.782(3)
B1 B6 1.863(3)
B1 H3 1.10(3)
B1 H6 1.29(2)
B2 C1 1.668(3)
B2 B4 1.747(3)
B2 B5 1.748(3)
B2 B3 1.776(3)
B2 H4 1.09(2)
B3 C1 1.734(3)
B3 B5 1.783(3)
B3 B8 1.856(3)
B3 H5 1.05(2)
B3 H7 1.24(3)
B4 B6 1.781(2)
B4 B7 1.782(3)
B4 B5 1.811(3)
B4 H8 1.08(2)
B5 B8 1.776(3)
B5 B7 1.783(2)
B5 H9 1.06(2)
B6 B7 1.746(2)
B6 B9 1.897(3)
B6 H6 1.20(3)
B6 H10 1.12(2)
B7 B9 1.734(2)
B7 B8 1.739(2)
B7 H11 1.06(2)
B8 B9 1.895(3)
B8 H7 1.19(3)
B8 H12 1.03(2)
B9 H14 1.16(2)
B9 H13 1.09(2)
C1 H2 0.95(3)
C1 H1 0.94(3)
C2 N1 1.480(2)
C2 H2A 0.9800
C2 H2B 0.9800
C2 H2C 0.9800
C3 N1 1.481(2)
C3 H3A 0.9800
C3 H3B 0.9800
C3 H3C 0.9800
C4 N1 1.477(2)
C4 H4A 0.9800
C4 H4B 0.9800
C4 H4C 0.9800
N1 H15 0.84(2)
